data_2231381
loop_
_publ_author_name
'Huang, Dong-Na'
'Tan, Yue-He'
'Fu, Jian-Hua'
'Wang, Zhao-Yang'

_publ_section_title
;
 (5<i>S</i>)-3-Chloro-4-diallylamino-5-[(1<i>R</i>,2<i>S</i>,5<i>R</i>)-2-isopropyl-5-methylcyclohexyloxy]furan-2(5<i>H</i>)-one
;
_journal_coeditor_code ZQ2113
_journal_issue 8
_journal_name_full 'Acta Crystallographica Section E'
_journal_page_first o2050
_journal_paper_doi 10.1107/S1600536811027772
_journal_volume 67
_journal_year 2011
_chemical_formula_iupac 'C20 H30 Cl N O3'
_chemical_formula_moiety 'C20 H30 Cl N O3'
_chemical_formula_sum 'C20 H30 Cl N O3'
_chemical_formula_weight 367.90
_chemical_name_systematic
;
(5<i>S</i>)-3-Chloro-4-diallylamino-5-[(1<i>R</i>,2<i>S</i>,5<i>R</i>)-2-
isopropyl-5-methylcyclohexyloxy]furan-2(5<i>H</i>)-one
;
_space_group_IT_number 19
_symmetry_cell_setting orthorhombic
_symmetry_space_group_name_Hall 'P 2ac 2ab'
_symmetry_space_group_name_H-M 'P 21 21 21'
_atom_sites_solution_hydrogens geom
_atom_sites_solution_primary direct
_atom_sites_solution_secondary difmap
_audit_creation_method SHELXL-97
_cell_angle_alpha 90.00
_cell_angle_beta 90.00
_cell_angle_gamma 90.00
_cell_formula_units_Z 4
_cell_length_a 8.4540(17)
_cell_length_b 11.722(2)
_cell_length_c 20.648(4)
_cell_measurement_reflns_used 2994
_cell_measurement_temperature 273(2)
_cell_measurement_theta_max 22.05
_cell_measurement_theta_min 2.60
_cell_volume 2046.2(7)
_computing_cell_refinement 'SAINT (Bruker, 2008)'
_computing_data_collection 'APEX2 (Bruker, 2008)'
_computing_data_reduction 'SAINT (Bruker, 2008)'
_computing_molecular_graphics 'ORTEP-3 for Windows (Farrugia, 1997)'
_computing_publication_material 'SHELXL97 (Sheldrick, 2008)'
_computing_structure_refinement 'SHELXL97 (Sheldrick, 2008)'
_computing_structure_solution 'SHELXS97 (Sheldrick, 2008)'
_diffrn_ambient_temperature 273(2)
_diffrn_measured_fraction_theta_full 0.984
_diffrn_measured_fraction_theta_max 0.984
_diffrn_measurement_device_type 'Bruker APEXII CCD area-detector'
_diffrn_measurement_method 'phi and omega scans'
_diffrn_radiation_monochromator graphite
_diffrn_radiation_source 'fine-focus sealed tube'
_diffrn_radiation_type MoK\a
_diffrn_radiation_wavelength 0.71073
_diffrn_reflns_av_R_equivalents 0.0325
_diffrn_reflns_av_sigmaI/netI 0.0409
_diffrn_reflns_limit_h_max 8
_diffrn_reflns_limit_h_min -10
_diffrn_reflns_limit_k_max 14
_diffrn_reflns_limit_k_min -14
_diffrn_reflns_limit_l_max 25
_diffrn_reflns_limit_l_min -22
_diffrn_reflns_number 9931
_diffrn_reflns_theta_full 26.00
_diffrn_reflns_theta_max 26.00
_diffrn_reflns_theta_min 2.00
_exptl_absorpt_coefficient_mu 0.204
_exptl_absorpt_correction_T_max 0.968
_exptl_absorpt_correction_T_min 0.954
_exptl_absorpt_correction_type multi-scan
_exptl_absorpt_process_details '(SADABS; Sheldrick, 1996)'
_exptl_crystal_colour colourless
_exptl_crystal_density_diffrn 1.194
_exptl_crystal_density_method 'not measured'
_exptl_crystal_description block
_exptl_crystal_F_000 792.0
_exptl_crystal_size_max 0.23
_exptl_crystal_size_mid 0.20
_exptl_crystal_size_min 0.16
_refine_diff_density_max 0.109
_refine_diff_density_min -0.130
_refine_ls_abs_structure_details 'Flack (1983), 1677 Friedel pairs'
_refine_ls_abs_structure_Flack -0.06(6)
_refine_ls_extinction_coef 0.0125(18)
_refine_ls_extinction_expression Fc^*^=kFc[1+0.001xFc^2^\l^3^/sin(2\q)]^-1/4^
_refine_ls_extinction_method 'SHELXL97 (Sheldrick, 2008)'
_refine_ls_goodness_of_fit_ref 0.965
_refine_ls_hydrogen_treatment constr
_refine_ls_matrix_type full
_refine_ls_number_parameters 230
_refine_ls_number_reflns 3950
_refine_ls_number_restraints 0
_refine_ls_restrained_S_all 0.965
_refine_ls_R_factor_all 0.0584
_refine_ls_R_factor_gt 0.0382
_refine_ls_shift/su_max 0.000
_refine_ls_shift/su_mean 0.000
_refine_ls_structure_factor_coef Fsqd
_refine_ls_weighting_details 'w=1/[\s^2^(Fo^2^)+(0.0584P)^2^] where P=(Fo^2^+2Fc^2^)/3'
_refine_ls_weighting_scheme calc
_refine_ls_wR_factor_gt 0.0935
_refine_ls_wR_factor_ref 0.1020
_reflns_number_gt 2923
_reflns_number_total 3950
_reflns_threshold_expression I>2sigma(I)
_cod_data_source_file zq2113.cif
_cod_data_source_block I
_cod_original_cell_volume 2046.1(7)
_cod_database_code 2231381
_cod_database_fobs_code 2231381

loop_
_symmetry_equiv_pos_as_xyz
'x, y, z'
'-x+1/2, -y, z+1/2'
'-x, y+1/2, -z+1/2'
'x+1/2, -y+1/2, -z'

loop_
_atom_site_type_symbol
_atom_site_label
_atom_site_fract_x
_atom_site_fract_y
_atom_site_fract_z
_atom_site_U_iso_or_equiv
_atom_site_adp_type
_atom_site_calc_flag
_atom_site_refinement_flags
_atom_site_occupancy
_atom_site_symmetry_multiplicity
Cl Cl1 0.27814(9) 0.46092(4) 0.91712(3) 0.0767(2) Uani d . 1 1
C C14 0.3852(2) 0.68664(15) 0.92440(10) 0.0450(5) Uani d . 1 1
C C12 0.3084(3) 0.60235(16) 1.01887(11) 0.0553(5) Uani d . 1 1
C C13 0.3270(3) 0.58965(15) 0.95061(10) 0.0513(5) Uani d . 1 1
C C11 0.3995(3) 0.77169(15) 0.97949(9) 0.0455(5) Uani d . 1 1
H H11 0.5078 0.8009 0.9827 0.055 Uiso calc R 1 1
C C4 0.2172(3) 1.05546(15) 0.97288(11) 0.0560(5) Uani d . 1 1
H H4 0.1096 1.0295 0.9827 0.067 Uiso calc R 1 1
C C8 0.3116(3) 0.95600(17) 1.07345(10) 0.0595(6) Uani d . 1 1
H H8A 0.3896 0.9024 1.0895 0.071 Uiso calc R 1 1
H H8B 0.2077 0.9252 1.0830 0.071 Uiso calc R 1 1
C C9 0.3297(3) 0.96703(16) 1.00113(9) 0.0496(5) Uani d . 1 1
H H9 0.4389 0.9890 0.9911 0.060 Uiso calc R 1 1
C C6 0.2206(4) 1.1564(2) 1.08117(14) 0.0844(8) Uani d . 1 1
H H6A 0.2396 1.2296 1.1017 0.101 Uiso calc R 1 1
H H6B 0.1125 1.1341 1.0905 0.101 Uiso calc R 1 1
C C19 0.6469(3) 0.81529(18) 0.81335(11) 0.0645(6) Uani d . 1 1
H H19 0.7300 0.7852 0.8374 0.077 Uiso calc R 1 1
C C5 0.2408(4) 1.16881(17) 1.00889(14) 0.0805(8) Uani d . 1 1
H H5A 0.3461 1.1976 0.9999 0.097 Uiso calc R 1 1
H H5B 0.1652 1.2242 0.9928 0.097 Uiso calc R 1 1
C C18 0.4919(3) 0.82587(17) 0.84594(11) 0.0591(6) Uani d . 1 1
H H18A 0.5042 0.8718 0.8847 0.071 Uiso calc R 1 1
H H18B 0.4189 0.8652 0.8174 0.071 Uiso calc R 1 1
C C20 0.6762(4) 0.8440(2) 0.75483(13) 0.0879(9) Uani d . 1 1
H H20A 0.5963 0.8744 0.7291 0.105 Uiso calc R 1 1
H H20B 0.7774 0.8345 0.7380 0.105 Uiso calc R 1 1
C C15 0.3794(3) 0.6432(2) 0.80906(11) 0.0696(7) Uani d . 1 1
H H15A 0.3966 0.5640 0.8207 0.083 Uiso calc R 1 1
H H15B 0.4479 0.6606 0.7727 0.083 Uiso calc R 1 1
C C3 0.2284(3) 1.06627(18) 0.89904(12) 0.0692(7) Uani d . 1 1
H H3 0.2244 0.9886 0.8815 0.083 Uiso calc R 1 1
C C2 0.0861(4) 1.1300(3) 0.87141(16) 0.1021(11) Uani d . 1 1
H H2A 0.0887 1.1263 0.8250 0.153 Uiso calc R 1 1
H H2B 0.0897 1.2083 0.8850 0.153 Uiso calc R 1 1
H H2C -0.0096 1.0954 0.8869 0.153 Uiso calc R 1 1
C C7 0.3313(3) 1.0696(2) 1.10909(12) 0.0737(8) Uani d . 1 1
H H7 0.4397 1.0964 1.1019 0.088 Uiso calc R 1 1
C C17 0.1074(4) 0.7219(3) 0.81581(15) 0.0960(10) Uani d . 1 1
H H17A 0.1338 0.7650 0.8521 0.115 Uiso calc R 1 1
H H17B 0.0053 0.7251 0.7991 0.115 Uiso calc R 1 1
C C16 0.2130(5) 0.6574(3) 0.78848(13) 0.0877(9) Uani d . 1 1
H H16 0.1808 0.6161 0.7524 0.105 Uiso calc R 1 1
C C1 0.3837(4) 1.1195(3) 0.87538(15) 0.0915(9) Uani d . 1 1
H H1A 0.4714 1.0808 0.8952 0.137 Uiso calc R 1 1
H H1B 0.3862 1.1988 0.8870 0.137 Uiso calc R 1 1
H H1C 0.3908 1.1121 0.8292 0.137 Uiso calc R 1 1
C C10 0.3083(5) 1.0534(3) 1.18160(13) 0.1167(12) Uani d . 1 1
H H10A 0.2053 1.0221 1.1896 0.175 Uiso calc R 1 1
H H10B 0.3177 1.1258 1.2030 0.175 Uiso calc R 1 1
H H10C 0.3876 1.0023 1.1979 0.175 Uiso calc R 1 1
O O1 0.29340(17) 0.86000(10) 0.96896(6) 0.0459(3) Uani d . 1 1
O O3 0.2592(2) 0.53592(13) 1.05869(8) 0.0787(5) Uani d . 1 1
O O2 0.3578(2) 0.70923(11) 1.03625(6) 0.0578(4) Uani d . 1 1
N N1 0.4245(2) 0.71508(14) 0.86380(8) 0.0535(5) Uani d . 1 1

loop_
_atom_site_aniso_label
_atom_site_aniso_U_11
_atom_site_aniso_U_22
_atom_site_aniso_U_33
_atom_site_aniso_U_12
_atom_site_aniso_U_13
_atom_site_aniso_U_23
Cl1 0.0780(5) 0.0447(3) 0.1075(5) -0.0086(3) 0.0051(4) -0.0110(3)
C14 0.0359(12) 0.0431(10) 0.0560(12) 0.0047(8) 0.0009(10) -0.0023(9)
C12 0.0476(14) 0.0461(11) 0.0721(14) 0.0114(10) 0.0083(12) 0.0082(10)
C13 0.0499(14) 0.0391(10) 0.0650(13) 0.0052(9) 0.0028(11) -0.0034(9)
C11 0.0420(13) 0.0424(10) 0.0520(11) 0.0048(8) 0.0026(10) 0.0002(9)
C4 0.0468(13) 0.0410(10) 0.0802(14) 0.0021(9) 0.0065(12) 0.0006(9)
C8 0.0590(15) 0.0544(12) 0.0651(13) 0.0027(11) 0.0038(12) -0.0137(10)
C9 0.0429(12) 0.0384(9) 0.0676(13) -0.0027(9) 0.0066(10) -0.0081(9)
C6 0.0707(19) 0.0605(13) 0.122(2) 0.0036(13) 0.0113(19) -0.0395(14)
C19 0.0649(17) 0.0676(14) 0.0611(14) -0.0026(11) 0.0068(12) 0.0045(11)
C5 0.0714(18) 0.0416(11) 0.128(2) 0.0022(11) 0.0092(18) -0.0092(12)
C18 0.0696(18) 0.0510(12) 0.0567(13) -0.0041(11) 0.0104(12) -0.0008(9)
C20 0.102(3) 0.0845(18) 0.0771(18) 0.0078(16) 0.0255(17) 0.0160(13)
C15 0.085(2) 0.0660(14) 0.0577(13) -0.0072(13) 0.0093(14) -0.0186(11)
C3 0.0683(18) 0.0532(12) 0.0860(17) 0.0052(11) 0.0083(14) 0.0154(11)
C2 0.097(3) 0.093(2) 0.117(2) 0.0256(18) -0.001(2) 0.0334(19)
C7 0.0587(18) 0.0717(15) 0.0907(18) -0.0038(12) 0.0042(14) -0.0356(13)
C17 0.072(2) 0.112(2) 0.103(2) 0.0005(18) -0.0199(19) 0.0284(19)
C16 0.095(3) 0.097(2) 0.0713(17) -0.0248(18) -0.0220(18) 0.0032(14)
C1 0.091(2) 0.0711(17) 0.112(2) 0.0002(15) 0.0313(18) 0.0273(16)
C10 0.132(3) 0.124(2) 0.095(2) 0.017(2) -0.009(2) -0.0571(18)
O1 0.0451(9) 0.0361(6) 0.0566(8) 0.0029(6) -0.0014(7) -0.0035(5)
O3 0.0931(14) 0.0606(9) 0.0823(11) 0.0075(10) 0.0270(10) 0.0186(8)
O2 0.0713(11) 0.0498(8) 0.0524(8) 0.0084(7) 0.0055(8) 0.0020(6)
N1 0.0601(13) 0.0492(9) 0.0512(10) -0.0060(8) 0.0077(9) -0.0074(8)

loop_
_atom_type_symbol
_atom_type_description
_atom_type_scat_dispersion_real
_atom_type_scat_dispersion_imag
_atom_type_scat_source
C C 0.0033 0.0016 'International Tables Vol C Tables 4.2.6.8 and 6.1.1.4'
H H 0.0000 0.0000 'International Tables Vol C Tables 4.2.6.8 and 6.1.1.4'
N N 0.0061 0.0033 'International Tables Vol C Tables 4.2.6.8 and 6.1.1.4'
O O 0.0106 0.0060 'International Tables Vol C Tables 4.2.6.8 and 6.1.1.4'
Cl Cl 0.1484 0.1585 'International Tables Vol C Tables 4.2.6.8 and 6.1.1.4'

loop_
_geom_angle_atom_site_label_1
_geom_angle_atom_site_label_2
_geom_angle_atom_site_label_3
_geom_angle
N1 C14 C13 132.44(19)
N1 C14 C11 121.21(17)
C13 C14 C11 106.34(18)
O3 C12 O2 121.2(2)
O3 C12 C13 130.1(2)
O2 C12 C13 108.72(17)
C14 C13 C12 110.37(18)
C14 C13 Cl1 131.91(17)
C12 C13 Cl1 117.71(15)
O1 C11 O2 110.64(16)
O1 C11 C14 108.76(15)
O2 C11 C14 105.02(15)
O1 C11 H11 110.8
O2 C11 H11 110.8
C14 C11 H11 110.8
C9 C4 C3 113.48(18)
C9 C4 C5 108.78(19)
C3 C4 C5 113.70(18)
C9 C4 H4 106.8
C3 C4 H4 106.8
C5 C4 H4 106.8
C9 C8 C7 113.01(18)
C9 C8 H8A 109.0
C7 C8 H8A 109.0
C9 C8 H8B 109.0
C7 C8 H8B 109.0
H8A C8 H8B 107.8
O1 C9 C8 110.96(15)
O1 C9 C4 106.29(16)
C8 C9 C4 111.98(17)
O1 C9 H9 109.2
C8 C9 H9 109.2
C4 C9 H9 109.2
C7 C6 C5 112.0(2)
C7 C6 H6A 109.2
C5 C6 H6A 109.2
C7 C6 H6B 109.2
C5 C6 H6B 109.2
H6A C6 H6B 107.9
C20 C19 C18 125.4(3)
C20 C19 H19 117.3
C18 C19 H19 117.3
C6 C5 C4 112.37(19)
C6 C5 H5A 109.1
C4 C5 H5A 109.1
C6 C5 H5B 109.1
C4 C5 H5B 109.1
H5A C5 H5B 107.9
N1 C18 C19 112.65(18)
N1 C18 H18A 109.1
C19 C18 H18A 109.1
N1 C18 H18B 109.1
C19 C18 H18B 109.1
H18A C18 H18B 107.8
C19 C20 H20A 120.0
C19 C20 H20B 120.0
H20A C20 H20B 120.0
N1 C15 C16 113.9(2)
N1 C15 H15A 108.8
C16 C15 H15A 108.8
N1 C15 H15B 108.8
C16 C15 H15B 108.8
H15A C15 H15B 107.7
C2 C3 C4 111.3(2)
C2 C3 C1 110.9(2)
C4 C3 C1 113.8(2)
C2 C3 H3 106.8
C4 C3 H3 106.8
C1 C3 H3 106.8
C3 C2 H2A 109.5
C3 C2 H2B 109.5
H2A C2 H2B 109.5
C3 C2 H2C 109.5
H2A C2 H2C 109.5
H2B C2 H2C 109.5
C6 C7 C10 112.5(2)
C6 C7 C8 109.8(2)
C10 C7 C8 110.6(2)
C6 C7 H7 107.9
C10 C7 H7 107.9
C8 C7 H7 107.9
C16 C17 H17A 120.0
C16 C17 H17B 120.0
H17A C17 H17B 120.0
C17 C16 C15 126.5(3)
C17 C16 H16 116.8
C15 C16 H16 116.8
C3 C1 H1A 109.5
C3 C1 H1B 109.5
H1A C1 H1B 109.5
C3 C1 H1C 109.5
H1A C1 H1C 109.5
H1B C1 H1C 109.5
C7 C10 H10A 109.5
C7 C10 H10B 109.5
H10A C10 H10B 109.5
C7 C10 H10C 109.5
H10A C10 H10C 109.5
H10B C10 H10C 109.5
C11 O1 C9 115.87(15)
C12 O2 C11 109.26(15)
C14 N1 C15 121.05(18)
C14 N1 C18 123.58(16)
C15 N1 C18 114.71(17)

loop_
_geom_bond_atom_site_label_1
_geom_bond_atom_site_label_2
_geom_bond_distance
Cl1 C13 1.711(2)
C14 N1 1.337(3)
C14 C13 1.352(3)
C14 C11 1.517(3)
C12 O3 1.206(2)
C12 O2 1.369(2)
C12 C13 1.426(3)
C11 O1 1.387(2)
C11 O2 1.426(2)
C11 H11 0.9800
C4 C9 1.523(3)
C4 C3 1.533(3)
C4 C5 1.536(3)
C4 H4 0.9800
C8 C9 1.507(3)
C8 C7 1.530(3)
C8 H8A 0.9700
C8 H8B 0.9700
C9 O1 1.452(2)
C9 H9 0.9800
C6 C7 1.498(4)
C6 C5 1.509(4)
C6 H6A 0.9700
C6 H6B 0.9700
C19 C20 1.279(3)
C19 C18 1.478(4)
C19 H19 0.9300
C5 H5A 0.9700
C5 H5B 0.9700
C18 N1 1.466(3)
C18 H18A 0.9700
C18 H18B 0.9700
C20 H20A 0.9300
C20 H20B 0.9300
C15 N1 1.460(3)
C15 C16 1.479(4)
C15 H15A 0.9700
C15 H15B 0.9700
C3 C2 1.526(4)
C3 C1 1.534(4)
C3 H3 0.9800
C2 H2A 0.9600
C2 H2B 0.9600
C2 H2C 0.9600
C7 C10 1.521(4)
C7 H7 0.9800
C17 C16 1.299(4)
C17 H17A 0.9300
C17 H17B 0.9300
C16 H16 0.9300
C1 H1A 0.9600
C1 H1B 0.9600
C1 H1C 0.9600
C10 H10A 0.9600
C10 H10B 0.9600
C10 H10C 0.9600

loop_
_geom_torsion_atom_site_label_1
_geom_torsion_atom_site_label_2
_geom_torsion_atom_site_label_3
_geom_torsion_atom_site_label_4
_geom_torsion
N1 C14 C13 C12 178.7(2)
C11 C14 C13 C12 -2.5(2)
N1 C14 C13 Cl1 -0.1(4)
C11 C14 C13 Cl1 178.66(18)
O3 C12 C13 C14 179.4(2)
O2 C12 C13 C14 -0.8(2)
O3 C12 C13 Cl1 -1.6(3)
O2 C12 C13 Cl1 178.22(15)
N1 C14 C11 O1 65.3(2)
C13 C14 C11 O1 -113.67(19)
N1 C14 C11 O2 -176.28(18)
C13 C14 C11 O2 4.8(2)
C7 C8 C9 O1 -173.88(18)
C7 C8 C9 C4 -55.3(3)
C3 C4 C9 O1 -56.8(2)
C5 C4 C9 O1 175.58(18)
C3 C4 C9 C8 -178.10(18)
C5 C4 C9 C8 54.3(2)
C7 C6 C5 C4 57.3(3)
C9 C4 C5 C6 -55.5(3)
C3 C4 C5 C6 177.0(2)
C20 C19 C18 N1 115.5(3)
C9 C4 C3 C2 164.5(2)
C5 C4 C3 C2 -70.4(3)
C9 C4 C3 C1 -69.3(2)
C5 C4 C3 C1 55.8(3)
C5 C6 C7 C10 -178.1(2)
C5 C6 C7 C8 -54.5(3)
C9 C8 C7 C6 54.1(3)
C9 C8 C7 C10 178.8(2)
N1 C15 C16 C17 -3.2(4)
O2 C11 O1 C9 87.69(19)
C14 C11 O1 C9 -157.46(15)
C8 C9 O1 C11 -68.4(2)
C4 C9 O1 C11 169.65(16)
O3 C12 O2 C11 -176.1(2)
C13 C12 O2 C11 4.0(2)
O1 C11 O2 C12 111.83(19)
C14 C11 O2 C12 -5.3(2)
C13 C14 N1 C15 12.0(4)
C11 C14 N1 C15 -166.6(2)
C13 C14 N1 C18 -177.8(2)
C11 C14 N1 C18 3.6(3)
C16 C15 N1 C14 79.1(3)
C16 C15 N1 C18 -91.9(3)
C19 C18 N1 C14 122.4(2)
C19 C18 N1 C15 -66.8(3)

loop_
_cod_related_entry_id
_cod_related_entry_database
_cod_related_entry_code
1 ChemSpider 30656899
